data_7033245
loop_
_publ_author_name
'Zhu, Yu'
'Wang, Yanmei'
'Liu, Pan'
'Xia, Changkun'
'Wu, Yunlong'
'Lu, Xiaoqing'
'Xie, Jimin'

_publ_section_title
;
 Two chelating-amino-functionalized lanthanide metal-organic frameworks
 for adsorption and catalysis.
;
_journal_issue 4
_journal_name_full 'Dalton transactions (Cambridge, England : 2003)'
_journal_page_first 1955
_journal_page_last 1961
_journal_paper_doi 10.1039/c4dt02048k
_journal_volume 44
_journal_year 2015
_chemical_formula_sum 'C44 H43 Eu N8 O15'
_chemical_formula_weight 1075.82
_chemical_name_systematic
; 
 ? 
;
_space_group_IT_number 56
_symmetry_cell_setting orthorhombic
_symmetry_space_group_name_Hall '-P 2ab 2ac'
_symmetry_space_group_name_H-M 'P c c n'
_atom_sites_solution_hydrogens geom
_atom_sites_solution_primary direct
_atom_sites_solution_secondary difmap
_audit_block_doi 10.5517/cc11q4mj
_audit_creation_method SHELXL-97
_audit_update_record
;
2014-11-17 deposited with the CCDC.
2014-11-25 downloaded from the CCDC.
;
_cell_angle_alpha 90.00
_cell_angle_beta 90.00
_cell_angle_gamma 90.00
_cell_formula_units_Z 4
_cell_length_a 13.166(3)
_cell_length_b 34.112(7)
_cell_length_c 10.078(2)
_cell_measurement_reflns_used 11803
_cell_measurement_temperature 193(2)
_cell_measurement_theta_max 28.9186
_cell_measurement_theta_min 2.6143
_cell_volume 4526.2(17)
_computing_structure_refinement 'SHELXL-97 (Sheldrick, 1997)'
_computing_structure_solution 'SHELXS-97 (Sheldrick, 1990)'
_diffrn_ambient_temperature 193(2)
_diffrn_measured_fraction_theta_full 0.950
_diffrn_measured_fraction_theta_max 0.950
_diffrn_radiation_monochromator graphite
_diffrn_radiation_source 'fine-focus sealed tube'
_diffrn_radiation_type MoK\a
_diffrn_radiation_wavelength 0.71073
_diffrn_reflns_av_R_equivalents 0.0878
_diffrn_reflns_av_sigmaI/netI 0.1296
_diffrn_reflns_limit_h_max 10
_diffrn_reflns_limit_h_min -15
_diffrn_reflns_limit_k_max 33
_diffrn_reflns_limit_k_min -40
_diffrn_reflns_limit_l_max 11
_diffrn_reflns_limit_l_min -10
_diffrn_reflns_number 10771
_diffrn_reflns_theta_full 25.00
_diffrn_reflns_theta_max 25.00
_diffrn_reflns_theta_min 3.32
_exptl_absorpt_coefficient_mu 1.465
_exptl_absorpt_correction_T_max 0.7582
_exptl_absorpt_correction_T_min 0.6845
_exptl_absorpt_correction_type multi-scan
_exptl_absorpt_process_details 'CrystalClear (Rigaku, 2007)'
_exptl_crystal_colour yellow
_exptl_crystal_density_diffrn 1.579
_exptl_crystal_density_method 'not measured'
_exptl_crystal_description prism
_exptl_crystal_F_000 2184
_exptl_crystal_size_max 0.28
_exptl_crystal_size_mid 0.24
_exptl_crystal_size_min 0.20
_platon_squeeze_details
;
The highly disoeder solvent region in each molecule of MOF which has been removed 
by SQUEEZE contains four water molecules. the four water molecules contain (4*10=40) 
electrons. In per unit cell, 160 electrons (40*4)is reasonable agreement with the 
171 electrons calculated from SQUEEZE.
;
_refine_diff_density_max 0.946
_refine_diff_density_min -1.261
_refine_diff_density_rms 0.144
_refine_ls_extinction_coef 0.0020(5)
_refine_ls_extinction_expression Fc^*^=kFc[1+0.001xFc^2^\l^3^/sin(2\q)]^-1/4^
_refine_ls_extinction_method SHELXL
_refine_ls_goodness_of_fit_ref 1.005
_refine_ls_hydrogen_treatment mixed
_refine_ls_matrix_type full
_refine_ls_number_parameters 301
_refine_ls_number_reflns 3787
_refine_ls_number_restraints 21
_refine_ls_restrained_S_all 1.002
_refine_ls_R_factor_all 0.1498
_refine_ls_R_factor_gt 0.0764
_refine_ls_shift/su_max 0.000
_refine_ls_shift/su_mean 0.000
_refine_ls_structure_factor_coef Fsqd
_refine_ls_weighting_details 'calc w=1/[\s^2^(Fo^2^)+(0.1076P)^2^+0.0000P] where P=(Fo^2^+2Fc^2^)/3'
_refine_ls_weighting_scheme calc
_refine_ls_wR_factor_gt 0.1858
_refine_ls_wR_factor_ref 0.2236
_reflns_number_gt 1980
_reflns_number_total 3787
_reflns_threshold_expression >2sigma(I)
_cod_data_source_file c4dt02048k2.cif
_cod_data_source_block 974597
_cod_depositor_comments 'Adding full bibliography for 7033245--7033247.cif.'
_cod_database_code 7033245

loop_
_symmetry_equiv_pos_as_xyz
'x, y, z'
'-x+1/2, -y+1/2, z'
'x+1/2, -y, -z+1/2'
'-x, y+1/2, -z+1/2'
'-x, -y, -z'
'x-1/2, y-1/2, -z'
'-x-1/2, y, z-1/2'
'x, -y-1/2, z-1/2'

loop_
_atom_site_label
_atom_site_type_symbol
_atom_site_fract_x
_atom_site_fract_y
_atom_site_fract_z
_atom_site_U_iso_or_equiv
_atom_site_adp_type
_atom_site_occupancy
_atom_site_symmetry_multiplicity
_atom_site_calc_flag
_atom_site_refinement_flags
_atom_site_disorder_assembly
_atom_site_disorder_group
Eu1 Eu 0.2500 0.7500 0.03590(7) 0.0397(4) Uani 1 2 d S . 2
O1 O 0.1853(7) 0.79177(19) 0.1952(7) 0.045(2) Uani 1 1 d . A 2
O5 O 0.1026(8) 0.7738(2) -0.0862(7) 0.052(2) Uani 1 1 d D B 2
H5A H 0.0495 0.7681 -0.0443 0.063 Uiso 1 1 calc R B 2
O4 O -0.0962(7) 1.2178(2) 0.3665(7) 0.055(2) Uani 1 1 d D . 2
O3 O 0.0282(8) 1.2176(3) 0.5106(9) 0.080(3) Uani 1 1 d D . 2
O2 O 0.2073(7) 0.8056(2) 0.4063(7) 0.045(2) Uani 1 1 d . . 2
N3 N 0.1375(8) 0.9794(2) 0.1871(9) 0.045(3) Uani 1 1 d . A 2
H3A H 0.1335 0.9930 0.2589 0.054 Uiso 1 1 d R A 2
N1 N 0.1303(8) 0.9856(3) -0.0441(9) 0.046(3) Uani 1 1 d . A 2
N2 N 0.1091(9) 1.0666(3) -0.0081(12) 0.062(3) Uani 1 1 d . A 2
H2A H 0.1037 1.0921 0.0027 0.074 Uiso 1 1 calc R A 2
N4A N 0.133(2) 1.0561(8) 0.219(3) 0.059(4) Uani 0.50 1 d PU A 2
H4A H 0.1732 1.0428 0.2730 0.070 Uiso 0.50 1 calc PR A 2
C21 C 0.1909(10) 0.8146(3) 0.2886(10) 0.035(3) Uani 1 1 d . . .
C18 C 0.1713(8) 0.8579(3) 0.2600(10) 0.033(3) Uani 1 1 d . A .
C6 C 0.1208(10) 1.0109(3) -0.1499(13) 0.050(3) Uani 1 1 d . . .
C17 C 0.1651(9) 0.8719(3) 0.1323(11) 0.043(3) Uani 1 1 d . . .
H17 H 0.1678 0.8538 0.0608 0.051 Uiso 1 1 calc R A .
C15 C 0.1497(8) 0.9378(3) 0.2078(11) 0.036(3) Uani 1 1 d U . .
C20 C 0.1553(10) 0.9242(3) 0.3369(10) 0.046(3) Uani 1 1 d . A .
H20 H 0.1517 0.9424 0.4082 0.055 Uiso 1 1 calc R . .
C16 C 0.1549(8) 0.9114(3) 0.1042(11) 0.038(3) Uani 1 1 d . A .
H16 H 0.1516 0.9203 0.0149 0.046 Uiso 1 1 calc R . .
C5 C 0.1096(9) 1.0507(3) -0.1355(13) 0.043(3) Uani 1 1 d . A .
C7 C 0.1307(9) 1.0005(3) 0.0737(13) 0.044(3) Uani 1 1 d . . .
C10 C -0.0113(12) 1.1060(3) 0.2347(13) 0.058(4) Uani 1 1 d . A .
H10 H -0.0549 1.0903 0.1814 0.070 Uiso 1 1 calc R . .
C11 C -0.0459(10) 1.1413(3) 0.2798(11) 0.045(3) Uani 1 1 d . . .
H11 H -0.1120 1.1503 0.2569 0.054 Uiso 1 1 calc R . .
C2 C 0.1114(12) 1.0205(4) -0.3874(13) 0.071(4) Uani 1 1 d . . .
H2 H 0.1124 1.0103 -0.4750 0.085 Uiso 1 1 calc R A .
C19 C 0.1660(9) 0.8855(3) 0.3639(10) 0.037(3) Uani 1 1 d . . .
H19 H 0.1698 0.8768 0.4534 0.045 Uiso 1 1 calc R A .
C12 C 0.0178(11) 1.1642(3) 0.3605(11) 0.051(3) Uani 1 1 d . . .
C1 C 0.1237(10) 0.9952(4) -0.2803(11) 0.053(4) Uani 1 1 d . A .
H1 H 0.1337 0.9679 -0.2942 0.063 Uiso 1 1 calc R . .
C22 C -0.0189(7) 1.2031(3) 0.4161(10) 0.052(3) Uani 1 1 d D . .
C8 C 0.1170(11) 1.0431(3) 0.0980(17) 0.066(4) Uani 1 1 d . A .
C4 C 0.0961(11) 1.0761(4) -0.2394(13) 0.059(4) Uani 1 1 d . . .
H44 H 0.0859 1.1033 -0.2243 0.071 Uiso 1 1 calc R A .
C3 C 0.0978(10) 1.0609(4) -0.3682(16) 0.062(4) Uani 1 1 d . A .
H3 H 0.0897 1.0779 -0.4423 0.075 Uiso 1 1 calc R . .
C9 C 0.0858(12) 1.0920(3) 0.2643(11) 0.055(4) Uani 1 1 d . . .
C14 C 0.1511(12) 1.1158(3) 0.3451(12) 0.060(4) Uani 1 1 d . . .
H14 H 0.2186 1.1076 0.3637 0.072 Uiso 1 1 calc R . .
C13 C 0.1149(9) 1.1506(3) 0.3953(10) 0.055(3) Uani 1 1 d . . .
H13 H 0.1558 1.1655 0.4542 0.066 Uiso 1 1 calc R . .
O6 O 0.5563(9) 0.7044(3) 0.1971(10) 0.072(6) Uani 0.50 1 d PR . .
H5B H 0.082(11) 0.783(4) -0.157(7) 0.086 Uiso 1 1 d D . .
N4B N 0.098(2) 1.0532(8) 0.234(3) 0.059(4) Uani 0.50 1 d PU A 1

loop_
_atom_site_aniso_label
_atom_site_aniso_U_11
_atom_site_aniso_U_22
_atom_site_aniso_U_33
_atom_site_aniso_U_23
_atom_site_aniso_U_13
_atom_site_aniso_U_12
Eu1 0.0741(7) 0.0209(5) 0.0243(5) 0.000 0.000 -0.0035(5)
O1 0.089(7) 0.015(4) 0.032(4) -0.002(3) 0.012(4) -0.006(4)
O5 0.102(8) 0.019(4) 0.034(4) 0.004(4) -0.001(5) 0.006(4)
O4 0.081(7) 0.043(5) 0.041(4) 0.004(4) -0.014(5) 0.021(5)
O3 0.116(10) 0.066(7) 0.059(6) -0.026(5) -0.003(6) 0.021(6)
O2 0.078(6) 0.030(4) 0.028(4) 0.006(4) -0.011(4) 0.005(4)
N3 0.069(8) 0.018(5) 0.049(6) -0.007(4) 0.007(5) 0.008(5)
N1 0.054(7) 0.033(6) 0.049(6) 0.004(5) -0.007(5) 0.011(5)
N2 0.058(8) 0.027(6) 0.101(9) 0.029(6) -0.008(7) 0.001(5)
N4A 0.059(4) 0.058(4) 0.059(4) 0.0001(7) 0.0000(7) 0.0001(7)
C21 0.051(8) 0.021(6) 0.032(6) 0.014(5) 0.014(6) -0.009(5)
C18 0.031(7) 0.021(6) 0.046(6) 0.006(5) 0.000(5) 0.004(5)
C6 0.053(9) 0.041(7) 0.055(7) 0.017(7) 0.003(7) 0.001(6)
C17 0.049(8) 0.026(6) 0.052(7) 0.017(6) -0.004(7) -0.007(5)
C15 0.036(6) 0.025(5) 0.046(6) -0.007(5) 0.001(5) 0.004(5)
C20 0.088(11) 0.018(6) 0.031(6) -0.011(5) -0.002(6) 0.013(6)
C16 0.045(8) 0.029(6) 0.039(6) 0.014(6) 0.000(6) 0.013(5)
C5 0.044(8) 0.029(6) 0.056(8) -0.006(6) 0.010(7) -0.003(6)
C7 0.042(8) 0.032(6) 0.057(8) -0.005(6) -0.003(7) 0.010(6)
C10 0.073(11) 0.030(7) 0.072(9) 0.006(6) -0.029(8) -0.002(7)
C11 0.043(8) 0.031(7) 0.061(8) -0.006(6) -0.003(7) 0.007(6)
C2 0.088(12) 0.081(11) 0.043(8) 0.008(8) 0.006(8) 0.000(9)
C19 0.062(9) 0.017(5) 0.032(6) -0.006(5) 0.001(6) 0.008(5)
C12 0.072(11) 0.049(7) 0.033(6) 0.011(6) 0.006(7) 0.011(7)
C1 0.062(10) 0.055(8) 0.041(7) 0.014(7) 0.006(7) 0.003(7)
C22 0.065(10) 0.058(8) 0.033(6) -0.007(7) 0.001(7) 0.006(8)
C8 0.080(11) 0.021(6) 0.096(11) -0.001(8) 0.005(9) -0.010(7)
C4 0.067(10) 0.041(8) 0.069(9) 0.013(7) -0.016(8) -0.012(7)
C3 0.053(9) 0.047(8) 0.087(11) 0.017(8) -0.002(9) -0.015(7)
C9 0.097(12) 0.022(6) 0.045(7) 0.001(6) -0.007(8) 0.001(7)
C14 0.088(12) 0.035(7) 0.058(8) 0.004(7) -0.003(8) 0.001(7)
C13 0.066(10) 0.046(7) 0.052(8) -0.015(7) -0.010(7) 0.006(7)
O6 0.103(17) 0.024(9) 0.088(13) 0.006(9) 0.010(12) 0.000(9)
N4B 0.059(4) 0.058(4) 0.059(4) 0.0001(7) 0.0000(7) 0.0001(7)

loop_
_atom_type_symbol
_atom_type_description
_atom_type_scat_dispersion_real
_atom_type_scat_dispersion_imag
_atom_type_scat_source
C C 0.0033 0.0016 'International Tables Vol C Tables 4.2.6.8 and 6.1.1.4'
H H 0.0000 0.0000 'International Tables Vol C Tables 4.2.6.8 and 6.1.1.4'
Eu Eu -0.1578 3.6682 'International Tables Vol C Tables 4.2.6.8 and 6.1.1.4'
N N 0.0061 0.0033 'International Tables Vol C Tables 4.2.6.8 and 6.1.1.4'
O O 0.0106 0.0060 'International Tables Vol C Tables 4.2.6.8 and 6.1.1.4'

loop_
_geom_angle_atom_site_label_1
_geom_angle_atom_site_label_2
_geom_angle_atom_site_label_3
_geom_angle
_geom_angle_site_symmetry_1
_geom_angle_site_symmetry_3
O1 Eu1 O1 91.9(4) 2_565 .
O1 Eu1 O2 88.7(2) 2_565 8_575
O1 Eu1 O2 142.1(3) . 8_575
O1 Eu1 O2 142.1(3) 2_565 7_655
O1 Eu1 O2 88.7(2) . 7_655
O2 Eu1 O2 113.2(4) 8_575 7_655
O1 Eu1 O5 148.2(3) 2_565 .
O1 Eu1 O5 81.5(3) . .
O2 Eu1 O5 78.4(3) 8_575 .
O2 Eu1 O5 69.2(3) 7_655 .
O1 Eu1 O5 81.5(3) 2_565 2_565
O1 Eu1 O5 148.2(3) . 2_565
O2 Eu1 O5 69.2(3) 8_575 2_565
O2 Eu1 O5 78.4(3) 7_655 2_565
O5 Eu1 O5 119.3(4) . 2_565
O1 Eu1 O4 72.5(3) 2_565 3_575
O1 Eu1 O4 75.8(3) . 3_575
O2 Eu1 O4 139.3(3) 8_575 3_575
O2 Eu1 O4 71.0(3) 7_655 3_575
O5 Eu1 O4 134.1(3) . 3_575
O5 Eu1 O4 72.6(3) 2_565 3_575
O1 Eu1 O4 75.8(3) 2_565 4_545
O1 Eu1 O4 72.5(3) . 4_545
O2 Eu1 O4 71.0(3) 8_575 4_545
O2 Eu1 O4 139.3(3) 7_655 4_545
O5 Eu1 O4 72.6(3) . 4_545
O5 Eu1 O4 134.1(3) 2_565 4_545
O4 Eu1 O4 133.8(3) 3_575 4_545
C21 O1 Eu1 154.9(9) . .
Eu1 O5 H5A 109.5 . .
Eu1 O5 H5B 145(10) . .
H5A O5 H5B 104.4 . .
C22 O4 Eu1 133.1(7) . 3_475
C21 O2 Eu1 139.8(7) . 7_656
C7 N3 C15 130.7(9) . .
C7 N3 H3A 115.0 . .
C15 N3 H3A 114.4 . .
C7 N1 C6 117.8(10) . .
C8 N2 C5 120.2(11) . .
C8 N2 H2A 119.9 . .
C5 N2 H2A 119.9 . .
C8 N4A C9 120(2) . .
C8 N4A H4A 119.8 . .
C9 N4A H4A 119.8 . .
O1 C21 O2 125.9(10) . .
O1 C21 C18 117.4(9) . .
O2 C21 C18 116.6(10) . .
C17 C18 C19 117.5(9) . .
C17 C18 C21 121.5(10) . .
C19 C18 C21 120.9(9) . .
C5 C6 N1 123.2(12) . .
C5 C6 C1 118.3(12) . .
N1 C6 C1 118.5(10) . .
C18 C17 C16 122.4(11) . .
C18 C17 H17 118.8 . .
C16 C17 H17 118.8 . .
C16 C15 C20 119.5(9) . .
C16 C15 N3 122.5(9) . .
C20 C15 N3 118.0(9) . .
C19 C20 C15 121.3(10) . .
C19 C20 H20 119.4 . .
C15 C20 H20 119.4 . .
C15 C16 C17 119.0(10) . .
C15 C16 H16 120.5 . .
C17 C16 H16 120.5 . .
C6 C5 C4 124.0(12) . .
C6 C5 N2 118.8(11) . .
C4 C5 N2 117.2(11) . .
N1 C7 N3 124.6(10) . .
N1 C7 C8 122.4(12) . .
N3 C7 C8 112.9(11) . .
C11 C10 C9 122.3(12) . .
C11 C10 H10 118.9 . .
C9 C10 H10 118.9 . .
C10 C11 C12 118.9(13) . .
C10 C11 H11 120.5 . .
C12 C11 H11 120.5 . .
C3 C2 C1 121.2(13) . .
C3 C2 H2 119.4 . .
C1 C2 H2 119.4 . .
C20 C19 C18 120.4(10) . .
C20 C19 H19 119.8 . .
C18 C19 H19 119.8 . .
C13 C12 C11 120.2(11) . .
C13 C12 C22 119.1(11) . .
C11 C12 C22 120.6(11) . .
C2 C1 C6 118.7(12) . .
C2 C1 H1 120.6 . .
C6 C1 H1 120.6 . .
O3 C22 O4 123.8(11) . .
O3 C22 C12 118.4(9) . .
O4 C22 C12 117.8(9) . .
N4A C8 N2 123.4(16) . .
N2 C8 N4B 127.2(15) . .
N4A C8 C7 117.6(18) . .
N2 C8 C7 117.6(13) . .
N4B C8 C7 114.4(16) . .
C5 C4 C3 118.2(13) . .
C5 C4 H44 120.9 . .
C3 C4 H44 120.9 . .
C2 C3 C4 119.6(13) . .
C2 C3 H3 120.2 . .
C4 C3 H3 120.2 . .
N4B C9 C10 112.8(16) . .
N4B C9 C14 127.2(17) . .
C10 C9 C14 118.5(12) . .
C10 C9 N4A 128.0(16) . .
C14 C9 N4A 113.4(17) . .
C13 C14 C9 119.2(13) . .
C13 C14 H14 120.4 . .
C9 C14 H14 120.4 . .
C14 C13 C12 120.7(11) . .
C14 C13 H13 119.7 . .
C12 C13 H13 119.7 . .
C9 N4B C8 118(2) . .

loop_
_geom_bond_atom_site_label_1
_geom_bond_atom_site_label_2
_geom_bond_distance
_geom_bond_site_symmetry_2
Eu1 O1 2.309(7) 2_565
Eu1 O1 2.309(7) .
Eu1 O2 2.372(7) 8_575
Eu1 O2 2.372(7) 7_655
Eu1 O5 2.436(9) .
Eu1 O5 2.436(9) 2_565
Eu1 O4 2.505(8) 3_575
Eu1 O4 2.505(8) 4_545
O1 C21 1.224(11) .
O5 H5A 0.8400 .
O5 H5B 0.823(10) .
O4 C22 1.241(2) .
O4 Eu1 2.505(8) 3_475
O3 C22 1.240(2) .
O2 C21 1.243(11) .
O2 Eu1 2.372(7) 7_656
N3 C7 1.352(13) .
N3 C15 1.446(13) .
N3 H3A 0.8601 .
N1 C7 1.291(13) .
N1 C6 1.377(14) .
N2 C8 1.341(16) .
N2 C5 1.394(15) .
N2 H2A 0.8800 .
N4A C8 1.32(3) .
N4A C9 1.45(3) .
N4A H4A 0.8800 .
C21 C18 1.527(14) .
C18 C17 1.375(13) .
C18 C19 1.408(13) .
C6 C5 1.372(15) .
C6 C1 1.420(16) .
C17 C16 1.383(13) .
C17 H17 0.9500 .
C15 C16 1.379(13) .
C15 C20 1.383(14) .
C20 C19 1.357(13) .
C20 H20 0.9500 .
C16 H16 0.9500 .
C5 C4 1.372(15) .
C7 C8 1.483(15) .
C10 C11 1.367(16) .
C10 C9 1.396(19) .
C10 H10 0.9500 .
C11 C12 1.406(16) .
C11 H11 0.9500 .
C2 C3 1.404(17) .
C2 C1 1.391(16) .
C2 H2 0.9500 .
C19 H19 0.9500 .
C12 C13 1.405(17) .
C12 C22 1.517(15) .
C1 H1 0.9500 .
C8 N4B 1.44(3) .
C4 C3 1.397(18) .
C4 H44 0.9500 .
C3 H3 0.9500 .
C9 N4B 1.37(3) .
C9 C14 1.436(18) .
C14 C13 1.375(15) .
C14 H14 0.9500 .
C13 H13 0.9500 .

loop_
_geom_torsion_atom_site_label_1
_geom_torsion_atom_site_label_2
_geom_torsion_atom_site_label_3
_geom_torsion_atom_site_label_4
_geom_torsion
_geom_torsion_site_symmetry_1
O1 Eu1 O1 C21 62.8(14) 2_565
O2 Eu1 O1 C21 153.1(14) 8_575
O2 Eu1 O1 C21 -79.3(15) 7_655
O5 Eu1 O1 C21 -148.4(15) .
O5 Eu1 O1 C21 -14.0(17) 2_565
O4 Eu1 O1 C21 -8.6(14) 3_575
O4 Eu1 O1 C21 137.3(15) 4_545
Eu1 O1 C21 O2 -76(2) .
Eu1 O1 C21 C18 107.1(16) .
Eu1 O2 C21 O1 6(2) 7_656
Eu1 O2 C21 C18 -176.5(7) 7_656
O1 C21 C18 C17 -10.9(17) .
O2 C21 C18 C17 171.7(11) .
O1 C21 C18 C19 173.4(11) .
O2 C21 C18 C19 -4.0(17) .
C7 N1 C6 C5 -1.5(18) .
C7 N1 C6 C1 177.9(12) .
C19 C18 C17 C16 0.7(17) .
C21 C18 C17 C16 -175.1(10) .
C7 N3 C15 C16 -1.1(19) .
C7 N3 C15 C20 179.4(12) .
C16 C15 C20 C19 0.0(19) .
N3 C15 C20 C19 179.5(11) .
C20 C15 C16 C17 0.4(16) .
N3 C15 C16 C17 -179.0(10) .
C18 C17 C16 C15 -0.8(17) .
N1 C6 C5 C4 -177.4(12) .
C1 C6 C5 C4 3.1(19) .
N1 C6 C5 N2 1.0(19) .
C1 C6 C5 N2 -178.5(11) .
C8 N2 C5 C6 -1.7(18) .
C8 N2 C5 C4 176.8(13) .
C6 N1 C7 N3 178.7(11) .
C6 N1 C7 C8 2.7(18) .
C15 N3 C7 N1 3(2) .
C15 N3 C7 C8 179.1(11) .
C9 C10 C11 C12 -1.0(19) .
C15 C20 C19 C18 -0.1(19) .
C17 C18 C19 C20 -0.2(17) .
C21 C18 C19 C20 175.6(11) .
C10 C11 C12 C13 -0.8(18) .
C10 C11 C12 C22 -178.1(11) .
C3 C2 C1 C6 1(2) .
C5 C6 C1 C2 -2.2(19) .
N1 C6 C1 C2 178.4(12) .
Eu1 O4 C22 O3 -41.6(19) 3_475
Eu1 O4 C22 C12 136.2(9) 3_475
C13 C12 C22 O3 -14.5(17) .
C11 C12 C22 O3 162.8(11) .
C13 C12 C22 O4 167.6(11) .
C11 C12 C22 O4 -15.1(17) .
C9 N4A C8 N2 38(3) .
C9 N4A C8 N4B -70(6) .
C9 N4A C8 C7 -156.0(17) .
C5 N2 C8 N4A 168.8(18) .
C5 N2 C8 N4B -166.5(18) .
C5 N2 C8 C7 2.8(19) .
N1 C7 C8 N4A -170.3(17) .
N3 C7 C8 N4A 13(2) .
N1 C7 C8 N2 -3(2) .
N3 C7 C8 N2 -179.8(12) .
N1 C7 C8 N4B 167.2(16) .
N3 C7 C8 N4B -9(2) .
C6 C5 C4 C3 -3(2) .
N2 C5 C4 C3 179.1(12) .
C1 C2 C3 C4 0(2) .
C5 C4 C3 C2 1(2) .
C11 C10 C9 N4B 167.0(17) .
C11 C10 C9 C14 0.1(19) .
C11 C10 C9 N4A -177.4(17) .
C8 N4A C9 N4B 83(6) .
C8 N4A C9 C10 37(3) .
C8 N4A C9 C14 -140.7(18) .
N4B C9 C14 C13 -162.0(18) .
C10 C9 C14 C13 2.8(18) .
N4A C9 C14 C13 -179.4(15) .
C9 C14 C13 C12 -4.6(17) .
C11 C12 C13 C14 3.7(17) .
C22 C12 C13 C14 -179.0(10) .
C10 C9 N4B C8 80(2) .
C14 C9 N4B C8 -114(2) .
N4A C9 N4B C8 -62(5) .
N4A C8 N4B C9 75(6) .
N2 C8 N4B C9 -11(3) .
C7 C8 N4B C9 179.0(16) .

loop_
_platon_squeeze_void_nr
_platon_squeeze_void_average_x
_platon_squeeze_void_average_y
_platon_squeeze_void_average_z
_platon_squeeze_void_volume
_platon_squeeze_void_count_electrons
_platon_squeeze_void_content
1 0.250 0.250 -0.026 258 85 ' '
2 0.750 0.750 -0.030 258 86 ' '
